data_1555714
loop_
_publ_author_name
'Jeon, Hae-Geun'
'Jang, Han Bit'
'Kang, Philjae'
'Choi, Ye Rin'
'Kim, Junyoung'
'Lee, Ji Hyun'
'Choi, Moon-Gun'
'Jeong, Kyu-Sung'

_publ_section_title
;
 Helical Aromatic Foldamers Functioning as a Fluorescence Turn-on Probe
 for Anions.
;
_journal_issue 17
_journal_name_full 'Organic letters'
_journal_page_first 4404
_journal_page_last 4407
_journal_paper_doi 10.1021/acs.orglett.6b02156
_journal_volume 18
_journal_year 2016
_chemical_formula_moiety 'C112 H110 N8 O6, 2(H2 O)'
_chemical_formula_sum 'C112 H114 N8 O8'
_chemical_formula_weight 1700.11
_space_group_crystal_system orthorhombic
_space_group_IT_number 61
_space_group_name_Hall '-P 2ac 2ab'
_space_group_name_H-M_alt 'P b c a'
_atom_sites_solution_hydrogens mixed
_atom_sites_solution_primary direct
_audit_creation_date 2016-05-13
_audit_creation_method
;
Olex2 1.2
(compiled 2016.02.19 svn.r3266 for OlexSys, GUI svn.r5155)
;
_cell_angle_alpha 90
_cell_angle_beta 90
_cell_angle_gamma 90
_cell_formula_units_Z 8
_cell_length_a 16.057(3)
_cell_length_b 36.163(7)
_cell_length_c 40.408(8)
_cell_measurement_reflns_used 432858
_cell_measurement_temperature 100(2)
_cell_measurement_theta_max 33.957
_cell_measurement_theta_min 1.476
_cell_volume 23464(8)
_computing_molecular_graphics 'Olex2 (Dolomanov et al., 2009)'
_computing_publication_material 'Olex2 (Dolomanov et al., 2009)'
_computing_structure_refinement 'XL (Sheldrick, 2008)'
_computing_structure_solution 'ShelXS-1997 (Sheldrick, 2008)'
_diffrn_ambient_temperature 100(2)
_diffrn_measured_fraction_theta_full 0.977
_diffrn_measured_fraction_theta_max 0.970
_diffrn_measurement_device_type 'CCD area detector'
_diffrn_measurement_method '\w scans'
_diffrn_radiation_type synchrotron
_diffrn_radiation_wavelength 0.70000
_diffrn_reflns_av_R_equivalents 0.1033
_diffrn_reflns_av_unetI/netI 0.0702
_diffrn_reflns_Laue_measured_fraction_full 0.977
_diffrn_reflns_Laue_measured_fraction_max 0.970
_diffrn_reflns_limit_h_max 21
_diffrn_reflns_limit_h_min -21
_diffrn_reflns_limit_k_max 47
_diffrn_reflns_limit_k_min -47
_diffrn_reflns_limit_l_max 50
_diffrn_reflns_limit_l_min -50
_diffrn_reflns_number 192413
_diffrn_reflns_point_group_measured_fraction_full 0.977
_diffrn_reflns_point_group_measured_fraction_max 0.970
_diffrn_reflns_theta_full 25.242
_diffrn_reflns_theta_max 28.000
_diffrn_reflns_theta_min 1.476
_diffrn_source 'Fixed gap multiple wiggler beamline'
_diffrn_standards_number 0
_exptl_absorpt_coefficient_mu 0.061
_exptl_absorpt_correction_T_max 0.792
_exptl_absorpt_correction_T_min 0.712
_exptl_absorpt_correction_type Multi-scans
_exptl_absorpt_process_details HKL3000
_exptl_crystal_colour yellow
_exptl_crystal_colour_primary yellow
_exptl_crystal_density_diffrn 0.963
_exptl_crystal_density_method 'not measured'
_exptl_crystal_description needle
_exptl_crystal_F_000 7248
_exptl_crystal_size_max 0.53
_exptl_crystal_size_mid 0.47
_exptl_crystal_size_min 0.37
_refine_diff_density_max 1.249
_refine_diff_density_min -0.361
_refine_diff_density_rms 0.058
_refine_ls_extinction_method none
_refine_ls_goodness_of_fit_ref 0.958
_refine_ls_hydrogen_treatment constr
_refine_ls_matrix_type full
_refine_ls_number_parameters 1254
_refine_ls_number_reflns 27460
_refine_ls_number_restraints 12
_refine_ls_restrained_S_all 0.959
_refine_ls_R_factor_all 0.1341
_refine_ls_R_factor_gt 0.0733
_refine_ls_shift/su_max 0.001
_refine_ls_shift/su_mean 0.000
_refine_ls_structure_factor_coef Fsqd
_refine_ls_weighting_details 'w=1/[\s^2^(Fo^2^)+(0.1253P)^2^] where P=(Fo^2^+2Fc^2^)/3'
_refine_ls_weighting_scheme calc
_refine_ls_wR_factor_gt 0.1887
_refine_ls_wR_factor_ref 0.2130
_reflns_Friedel_coverage 0.000
_reflns_number_gt 14675
_reflns_number_total 27460
_reflns_threshold_expression 'I > 2\s(I)'
_cod_data_source_file ol6b02156_si_002.cif
_cod_data_source_block pentamer2
_cod_database_code 1555714
_shelx_space_group_comment
;
The symmetry employed for this shelxl refinement is uniquely defined
by the following loop, which should always be used as a source of
symmetry information in preference to the above space-group names.
They are only intended as comments.
;
_olex2_refinement_description
;
1. Fixed Uiso
 At 1.2 times of:
  All C(H) groups, All C(H,H) groups, All C(H,H,H,H) groups, All N(H) groups
 At 1.5 times of:
  All C(H,H,H) groups, All O(H) groups, All O(H,H) groups
2. Uiso/Uaniso restraints and constraints
Uanis(O127) \\sim Ueq: with sigma of 0.1 and sigma for terminal atoms of 0.01
3. Rigid body (RIGU) restrains
 O125, C126, O134, C135
 with sigma for 1-2 distances of 0.004 and sigma for 1-3 distances of 0.001
4. Others
 Sof(O131)=Sof(H131)=Sof(C129)=Sof(C130)=Sof(C132)=Sof(H13A)=Sof(H13B)=
 Sof(H13C)=Sof(C133)=Sof(H13D)=Sof(H13E)=Sof(H13F)=1-FVAR(1)
 Sof(O90)=Sof(H90)=Sof(C84)=Sof(C89)=Sof(C91)=Sof(H91A)=Sof(H91B)=Sof(H91C)=
 Sof(C92)=Sof(H92A)=Sof(H92B)=Sof(H92C)=FVAR(1)
 Sof(H12H)=Sof(H12I)=Sof(O134)=Sof(C135)=Sof(H13G)=Sof(H13H)=Sof(H13I)=1-FVAR(2)
 Sof(H12F)=Sof(H12G)=Sof(O125)=Sof(C126)=Sof(H12J)=Sof(H12K)=Sof(H12L)=FVAR(2)
5.a Free rotating group:
 O128(H12M,H12N), O127(H12O,H12P)
5.b Secondary CH2 refined with riding coordinates:
 C118(H11S,H11T), C119(H11U,H11V), C123(H12D,H12E), C124(H12F,H12G), C124(H12H,
 H12I)
5.c Aromatic/amide H refined with riding coordinates:
 N3(H3), N6(H6), N23(H23), N26(H26), N43(H43), N46(H46), C9(H9), C11(H11),
 C14(H14), C15(H15), C18(H18), C20(H20), C29(H29), C31(H31), C34(H34), C35(H35),
  C38(H38), C40(H40), C49(H49), C51(H51), C54(H54), C55(H55), C58(H58),
 C60(H60), C64(H64), C66(H66), C70(H70), C72(H72)
5.d Idealised Me refined as rotating group:
 C87(H87A,H87B,H87C), C88(H88A,H88B,H88C), C94(H94A,H94B,H94C), C95(H95A,H95B,
 H95C), C96(H96A,H96B,H96C), C98(H98A,H98B,H98C), C99(H99A,H99B,H99C),
 C100(H10A,H10B,H10C), C102(H10D,H10E,H10F), C103(H10G,H10H,H10I), C104(H10J,
 H10K,H10L), C106(H10M,H10N,H10O), C107(H10P,H10Q,H10R), C108(H10S,H10T,H10U),
 C110(H11A,H11B,H11C), C111(H11D,H11E,H11F), C112(H11G,H11H,H11I), C114(H11J,
 H11K,H11L), C115(H11M,H11N,H11O), C116(H11P,H11Q,H11R), C121(H12A,H12B,H12C),
 C91(H91A,H91B,H91C), C92(H92A,H92B,H92C), C126(H12J,H12K,H12L), C132(H13A,H13B,
 H13C), C133(H13D,H13E,H13F), C135(H13G,H13H,H13I)
5.e Idealised tetrahedral OH refined as rotating group:
 O86(H86), O90(H90), O131(H131)
;
_shelx_shelxl_version_number 2014/7
_olex2_submission_special_instructions 'No special instructions were received'

loop_
_space_group_symop_operation_xyz
'x, y, z'
'-x+1/2, -y, z+1/2'
'-x, y+1/2, -z+1/2'
'x+1/2, -y+1/2, -z'
'-x, -y, -z'
'x-1/2, y, -z-1/2'
'x, -y-1/2, z-1/2'
'-x-1/2, y-1/2, z'

loop_
_atom_site_label
_atom_site_type_symbol
_atom_site_fract_x
_atom_site_fract_y
_atom_site_fract_z
_atom_site_U_iso_or_equiv
_atom_site_adp_type
_atom_site_occupancy
_atom_site_site_symmetry_order
_atom_site_calc_flag
_atom_site_refinement_flags_posn
_atom_site_refinement_flags_adp
_atom_site_refinement_flags_occupancy
_atom_site_disorder_assembly
_atom_site_disorder_group
O86 O 0.07979(10) 0.72215(4) 0.83794(4) 0.0368(4) Uani 1 1 d . . . . .
H86 H 0.0485 0.7374 0.8296 0.055 Uiso 1 1 calc GR . . . .
O117 O 0.27212(10) 0.77931(4) 0.53354(4) 0.0415(4) Uani 1 1 d . . . . .
O120 O 0.28144(11) 0.77466(6) 0.46183(4) 0.0630(6) Uani 1 1 d . . . . .
O122 O 0.69382(11) 0.92903(5) 0.70284(4) 0.0468(4) Uani 1 1 d . . . . .
N3 N 0.33098(11) 0.84207(5) 0.79540(4) 0.0343(4) Uani 1 1 d . . . . .
H3 H 0.3128 0.8252 0.7822 0.041 Uiso 1 1 calc R . . . .
N6 N 0.37752(13) 0.87363(5) 0.72385(4) 0.0382(4) Uani 1 1 d . . . . .
H6 H 0.3529 0.8531 0.7196 0.046 Uiso 1 1 calc R . . . .
N23 N 0.40193(12) 0.68590(5) 0.71131(4) 0.0408(5) Uani 1 1 d . . . . .
H23 H 0.4099 0.7065 0.7012 0.049 Uiso 1 1 calc R . . . .
N26 N 0.45204(12) 0.74166(5) 0.76754(4) 0.0385(4) Uani 1 1 d . . . . .
H26 H 0.4556 0.7544 0.7496 0.046 Uiso 1 1 calc R . . . .
N43 N 0.54123(11) 0.73900(5) 0.59362(4) 0.0313(4) Uani 1 1 d . . . . .
H43 H 0.5561 0.7395 0.6141 0.038 Uiso 1 1 calc R . . . .
N46 N 0.54925(12) 0.65301(5) 0.61340(4) 0.0359(4) Uani 1 1 d . . . . .
H46 H 0.5627 0.6639 0.6316 0.043 Uiso 1 1 calc R . . . .
N62 N 0.35993(12) 0.77089(5) 0.63007(4) 0.0380(4) Uani 1 1 d . . . . .
N68 N 0.56044(12) 0.83057(5) 0.69931(4) 0.0377(4) Uani 1 1 d . . . . .
C1 C 0.28320(14) 0.81706(6) 0.85039(5) 0.0351(5) Uani 1 1 d . . . . .
C2 C 0.32315(13) 0.84208(6) 0.82954(5) 0.0330(5) Uani 1 1 d . . . . .
C4 C 0.37274(14) 0.87367(6) 0.78609(5) 0.0342(5) Uani 1 1 d . . . . .
C5 C 0.39352(14) 0.88768(6) 0.75495(5) 0.0359(5) Uani 1 1 d . . . . .
C7 C 0.40782(15) 0.89824(6) 0.70088(5) 0.0371(5) Uani 1 1 d . . . . .
C8 C 0.40780(15) 0.89585(6) 0.66621(6) 0.0408(6) Uani 1 1 d . . . . .
C9 C 0.44139(16) 0.92575(7) 0.64891(6) 0.0439(6) Uani 1 1 d . . . . .
H9 H 0.4415 0.9248 0.6259 0.053 Uiso 1 1 calc R . . . .
C10 C 0.47487(16) 0.95704(6) 0.66423(6) 0.0422(6) Uani 1 1 d . . . . .
C11 C 0.47557(15) 0.95812(6) 0.69873(6) 0.0393(5) Uani 1 1 d . . . . .
H11 H 0.4980 0.9785 0.7096 0.047 Uiso 1 1 calc R . . . .
C12 C 0.44299(15) 0.92890(6) 0.71711(6) 0.0374(5) Uani 1 1 d . . . . .
C13 C 0.43532(14) 0.92156(6) 0.75231(5) 0.0367(5) Uani 1 1 d . . . . .
C14 C 0.46098(16) 0.94100(6) 0.78076(6) 0.0422(6) Uani 1 1 d . . . . .
H14 H 0.4913 0.9628 0.7788 0.051 Uiso 1 1 calc R . . . .
C15 C 0.44072(15) 0.92737(6) 0.81141(6) 0.0390(5) Uani 1 1 d . . . . .
H15 H 0.4572 0.9400 0.8303 0.047 Uiso 1 1 calc R . . . .
C16 C 0.39504(14) 0.89428(6) 0.81432(5) 0.0358(5) Uani 1 1 d . . . . .
C17 C 0.36135(14) 0.87416(6) 0.84211(5) 0.0355(5) Uani 1 1 d . . . . .
C18 C 0.35575(14) 0.88215(6) 0.87597(5) 0.0378(5) Uani 1 1 d . . . . .
H18 H 0.3805 0.9034 0.8843 0.045 Uiso 1 1 calc R . . . .
C19 C 0.31321(15) 0.85835(6) 0.89710(5) 0.0388(5) Uani 1 1 d . . . . .
C20 C 0.27948(14) 0.82623(6) 0.88380(5) 0.0373(5) Uani 1 1 d . . . . .
H20 H 0.2528 0.8099 0.8981 0.045 Uiso 1 1 calc R . . . .
C21 C 0.36793(15) 0.64516(6) 0.66353(5) 0.0385(5) Uani 1 1 d . . . . .
C22 C 0.38223(15) 0.65271(7) 0.69686(5) 0.0405(5) Uani 1 1 d . . . . .
C24 C 0.40672(16) 0.68034(7) 0.74519(5) 0.0436(6) Uani 1 1 d . . . . .
C25 C 0.42779(14) 0.70536(7) 0.76991(5) 0.0385(5) Uani 1 1 d . . . . .
C27 C 0.46957(14) 0.75411(6) 0.79887(5) 0.0348(5) Uani 1 1 d . . . . .
C28 C 0.50253(15) 0.78805(6) 0.80822(5) 0.0394(5) Uani 1 1 d . . . . .
C29 C 0.51724(16) 0.79410(7) 0.84200(5) 0.0415(6) Uani 1 1 d . . . . .
H29 H 0.5378 0.8169 0.8488 0.050 Uiso 1 1 calc R . . . .
C30 C 0.50192(14) 0.76683(6) 0.86567(5) 0.0369(5) Uani 1 1 d . . . . .
C31 C 0.47093(14) 0.73251(7) 0.85535(5) 0.0379(5) Uani 1 1 d . . . . .
H31 H 0.4611 0.7141 0.8710 0.045 Uiso 1 1 calc R . . . .
C32 C 0.45466(14) 0.72551(6) 0.82202(5) 0.0351(5) Uani 1 1 d . . . . .
C33 C 0.42919(15) 0.69341(7) 0.80297(5) 0.0410(6) Uani 1 1 d . . . . .
C34 C 0.40973(17) 0.65676(8) 0.81094(6) 0.0515(7) Uani 1 1 d . . . . .
H34 H 0.4102 0.6492 0.8329 0.062 Uiso 1 1 calc R . . . .
C35 C 0.3900(2) 0.63209(8) 0.78657(6) 0.0636(9) Uani 1 1 d . . . . .
H35 H 0.3775 0.6077 0.7919 0.076 Uiso 1 1 calc R . . . .
C36 C 0.38873(18) 0.64387(7) 0.75286(6) 0.0534(7) Uani 1 1 d . . . . .
C37 C 0.37360(17) 0.62507(7) 0.72151(6) 0.0485(6) Uani 1 1 d . . . . .
C38 C 0.35402(17) 0.58966(7) 0.71217(6) 0.0501(7) Uani 1 1 d . . . . .
H38 H 0.3484 0.5714 0.7282 0.060 Uiso 1 1 calc R . . . .
C39 C 0.34232(15) 0.58060(7) 0.67876(6) 0.0412(6) Uani 1 1 d . . . . .
C40 C 0.34919(15) 0.60872(6) 0.65512(6) 0.0406(6) Uani 1 1 d . . . . .
H40 H 0.3409 0.6029 0.6329 0.049 Uiso 1 1 calc R . . . .
C41 C 0.53705(14) 0.80691(6) 0.58118(5) 0.0326(5) Uani 1 1 d . . . . .
C42 C 0.52988(14) 0.76936(6) 0.57370(5) 0.0321(5) Uani 1 1 d . . . . .
C44 C 0.52487(14) 0.70776(6) 0.57533(5) 0.0342(5) Uani 1 1 d . . . . .
C45 C 0.52861(15) 0.67041(6) 0.58385(5) 0.0376(5) Uani 1 1 d . . . . .
C47 C 0.54437(15) 0.61524(6) 0.60850(6) 0.0391(5) Uani 1 1 d . . . . .
C48 C 0.55939(15) 0.58585(7) 0.63056(6) 0.0428(6) Uani 1 1 d . . . . .
C49 C 0.55284(17) 0.55020(7) 0.61748(7) 0.0490(6) Uani 1 1 d . . . . .
H49 H 0.5635 0.5304 0.6315 0.059 Uiso 1 1 calc R . . . .
C50 C 0.53131(19) 0.54237(7) 0.58462(7) 0.0545(7) Uani 1 1 d . . . . .
C51 C 0.51558(19) 0.57199(7) 0.56368(7) 0.0554(7) Uani 1 1 d . . . . .
H51 H 0.5010 0.5677 0.5417 0.067 Uiso 1 1 calc R . . . .
C52 C 0.52159(18) 0.60811(7) 0.57548(6) 0.0474(6) Uani 1 1 d . . . . .
C53 C 0.51091(18) 0.64366(6) 0.55982(6) 0.0479(6) Uani 1 1 d . . . . .
C54 C 0.4884(2) 0.65392(7) 0.52727(6) 0.0598(8) Uani 1 1 d . . . . .
H54 H 0.4770 0.6359 0.5115 0.072 Uiso 1 1 calc R . . . .
C55 C 0.48340(18) 0.69062(7) 0.51913(6) 0.0501(7) Uani 1 1 d . . . . .
H55 H 0.4675 0.6976 0.4979 0.060 Uiso 1 1 calc R . . . .
C56 C 0.50237(15) 0.71767(6) 0.54295(5) 0.0363(5) Uani 1 1 d . . . . .
C57 C 0.50519(14) 0.75748(6) 0.54197(5) 0.0329(5) Uani 1 1 d . . . . .
C58 C 0.48910(15) 0.78357(6) 0.51720(5) 0.0365(5) Uani 1 1 d . . . . .
H58 H 0.4729 0.7757 0.4963 0.044 Uiso 1 1 calc R . . . .
C59 C 0.49714(15) 0.82108(6) 0.52361(5) 0.0373(5) Uani 1 1 d . . . . .
C60 C 0.52084(14) 0.83206(6) 0.55572(5) 0.0371(5) Uani 1 1 d . . . . .
H60 H 0.5259 0.8572 0.5602 0.044 Uiso 1 1 calc R . . . .
C61 C 0.34387(14) 0.80338(6) 0.61524(5) 0.0375(5) Uani 1 1 d . . . . .
C63 C 0.34696(14) 0.74012(6) 0.61166(5) 0.0364(5) Uani 1 1 d . . . . .
C64 C 0.31903(14) 0.74076(6) 0.57895(5) 0.0366(5) Uani 1 1 d . . . . .
H64 H 0.3122 0.7189 0.5671 0.044 Uiso 1 1 calc R . . . .
C65 C 0.30173(14) 0.77457(6) 0.56453(5) 0.0370(5) Uani 1 1 d . . . . .
C66 C 0.31420(14) 0.80639(6) 0.58299(5) 0.0379(5) Uani 1 1 d . . . . .
H66 H 0.3029 0.8295 0.5739 0.046 Uiso 1 1 calc R . . . .
C67 C 0.57714(16) 0.84732(6) 0.72864(5) 0.0389(5) Uani 1 1 d . . . . .
C69 C 0.59094(14) 0.84796(6) 0.67218(5) 0.0350(5) Uani 1 1 d . . . . .
C70 C 0.63563(15) 0.88035(6) 0.67320(5) 0.0377(5) Uani 1 1 d . . . . .
H70 H 0.6560 0.8909 0.6538 0.045 Uiso 1 1 calc R . . . .
C71 C 0.64998(15) 0.89709(6) 0.70368(6) 0.0378(5) Uani 1 1 d . . . . .
C72 C 0.62005(15) 0.88017(6) 0.73172(6) 0.0385(5) Uani 1 1 d . . . . .
H72 H 0.6286 0.8907 0.7524 0.046 Uiso 1 1 calc R . . . .
C73 C 0.20497(14) 0.75678(6) 0.83066(5) 0.0347(5) Uani 1 1 d . . . . .
C74 C 0.24267(14) 0.78403(6) 0.83855(5) 0.0351(5) Uani 1 1 d . . . . .
C75 C 0.37860(16) 0.86349(7) 0.64926(6) 0.0419(6) Uani 1 1 d . . . . .
C76 C 0.35990(16) 0.83624(7) 0.63446(6) 0.0420(6) Uani 1 1 d . . . . .
C77 C 0.36117(15) 0.70544(7) 0.62770(6) 0.0383(5) Uani 1 1 d . . . . .
C78 C 0.36666(15) 0.67600(7) 0.64149(5) 0.0377(5) Uani 1 1 d . . . . .
C79 C 0.52651(17) 0.81267(6) 0.78243(6) 0.0431(6) Uani 1 1 d . . . . .
C80 C 0.54799(17) 0.82831(6) 0.75771(6) 0.0433(6) Uani 1 1 d . . . . .
C81 C 0.57278(14) 0.83118(6) 0.64067(5) 0.0349(5) Uani 1 1 d . . . . .
C82 C 0.55846(14) 0.81945(6) 0.61350(5) 0.0341(5) Uani 1 1 d . . . . .
C85 C 0.15960(14) 0.72306(6) 0.82118(5) 0.0359(5) Uani 1 1 d . . . . .
C87 C 0.20645(16) 0.68919(7) 0.83332(7) 0.0497(6) Uani 1 1 d . . . . .
H87A H 0.2129 0.6905 0.8569 0.075 Uiso 1 1 calc GR . . . .
H87B H 0.2604 0.6883 0.8231 0.075 Uiso 1 1 calc GR . . . .
H87C H 0.1757 0.6673 0.8277 0.075 Uiso 1 1 calc GR . . . .
C88 C 0.14597(18) 0.72237(8) 0.78387(6) 0.0527(7) Uani 1 1 d . . . . .
H88A H 0.1988 0.7211 0.7728 0.079 Uiso 1 1 calc GR . . . .
H88B H 0.1173 0.7444 0.7772 0.079 Uiso 1 1 calc GR . . . .
H88C H 0.1131 0.7012 0.7781 0.079 Uiso 1 1 calc GR . . . .
C93 C 0.29963(16) 0.86955(7) 0.93350(6) 0.0434(6) Uani 1 1 d . . . . .
C94 C 0.2382(2) 0.90202(8) 0.93398(7) 0.0626(8) Uani 1 1 d . . . . .
H94A H 0.2599 0.9219 0.9208 0.094 Uiso 1 1 calc GR . . . .
H94B H 0.2306 0.9103 0.9563 0.094 Uiso 1 1 calc GR . . . .
H94C H 0.1857 0.8942 0.9251 0.094 Uiso 1 1 calc GR . . . .
C95 C 0.38191(19) 0.88108(8) 0.94948(6) 0.0572(7) Uani 1 1 d . . . . .
H95A H 0.4181 0.8600 0.9510 0.086 Uiso 1 1 calc GR . . . .
H95B H 0.3714 0.8906 0.9713 0.086 Uiso 1 1 calc GR . . . .
H95C H 0.4079 0.8998 0.9362 0.086 Uiso 1 1 calc GR . . . .
C96 C 0.26403(18) 0.83806(7) 0.95436(6) 0.0504(6) Uani 1 1 d . . . . .
H96A H 0.2084 0.8326 0.9471 0.076 Uiso 1 1 calc GR . . . .
H96B H 0.2630 0.8453 0.9772 0.076 Uiso 1 1 calc GR . . . .
H96C H 0.2983 0.8165 0.9518 0.076 Uiso 1 1 calc GR . . . .
C97 C 0.51067(17) 0.98832(7) 0.64303(6) 0.0495(6) Uani 1 1 d . . . . .
C98 C 0.5348(2) 1.02195(8) 0.66349(7) 0.0638(8) Uani 1 1 d . . . . .
H98A H 0.4866 1.0312 0.6749 0.096 Uiso 1 1 calc GR . . . .
H98B H 0.5564 1.0408 0.6492 0.096 Uiso 1 1 calc GR . . . .
H98C H 0.5765 1.0151 0.6794 0.096 Uiso 1 1 calc GR . . . .
C99 C 0.5895(2) 0.97359(9) 0.62528(8) 0.0695(9) Uani 1 1 d . . . . .
H99A H 0.6286 0.9648 0.6414 0.104 Uiso 1 1 calc GR . . . .
H99B H 0.6144 0.9932 0.6126 0.104 Uiso 1 1 calc GR . . . .
H99C H 0.5744 0.9537 0.6108 0.104 Uiso 1 1 calc GR . . . .
C100 C 0.44666(19) 1.00038(8) 0.61702(7) 0.0592(7) Uani 1 1 d . . . . .
H10A H 0.4342 0.9799 0.6027 0.089 Uiso 1 1 calc GR . . . .
H10B H 0.4691 1.0204 0.6042 0.089 Uiso 1 1 calc GR . . . .
H10C H 0.3966 1.0084 0.6279 0.089 Uiso 1 1 calc GR . . . .
C101 C 0.31998(16) 0.54068(7) 0.66947(6) 0.0438(6) Uani 1 1 d . . . . .
C102 C 0.31491(19) 0.53500(7) 0.63216(6) 0.0527(7) Uani 1 1 d . . . . .
H10D H 0.2722 0.5506 0.6232 0.079 Uiso 1 1 calc GR . . . .
H10E H 0.3018 0.5096 0.6275 0.079 Uiso 1 1 calc GR . . . .
H10F H 0.3675 0.5412 0.6223 0.079 Uiso 1 1 calc GR . . . .
C103 C 0.23514(18) 0.53095(7) 0.68495(7) 0.0567(7) Uani 1 1 d . . . . .
H10G H 0.2372 0.5352 0.7084 0.085 Uiso 1 1 calc GR . . . .
H10H H 0.2227 0.5054 0.6808 0.085 Uiso 1 1 calc GR . . . .
H10I H 0.1926 0.5462 0.6753 0.085 Uiso 1 1 calc GR . . . .
C104 C 0.3868(2) 0.51446(8) 0.68353(7) 0.0597(7) Uani 1 1 d . . . . .
H10J H 0.4404 0.5213 0.6749 0.089 Uiso 1 1 calc GR . . . .
H10K H 0.3742 0.4895 0.6772 0.089 Uiso 1 1 calc GR . . . .
H10L H 0.3876 0.5163 0.7072 0.089 Uiso 1 1 calc GR . . . .
C105 C 0.52214(16) 0.77286(7) 0.90243(6) 0.0429(6) Uani 1 1 d . . . . .
C106 C 0.44412(18) 0.76491(8) 0.92304(6) 0.0559(7) Uani 1 1 d . . . . .
H10M H 0.4004 0.7815 0.9166 0.084 Uiso 1 1 calc GR . . . .
H10N H 0.4565 0.7683 0.9461 0.084 Uiso 1 1 calc GR . . . .
H10O H 0.4265 0.7399 0.9194 0.084 Uiso 1 1 calc GR . . . .
C107 C 0.5509(2) 0.81229(8) 0.90939(7) 0.0709(9) Uani 1 1 d . . . . .
H10P H 0.5998 0.8175 0.8966 0.106 Uiso 1 1 calc GR . . . .
H10Q H 0.5635 0.8149 0.9325 0.106 Uiso 1 1 calc GR . . . .
H10R H 0.5075 0.8293 0.9035 0.106 Uiso 1 1 calc GR . . . .
C108 C 0.59018(19) 0.74575(9) 0.91276(7) 0.0600(8) Uani 1 1 d . . . . .
H10S H 0.5710 0.7209 0.9094 0.090 Uiso 1 1 calc GR . . . .
H10T H 0.6033 0.7494 0.9357 0.090 Uiso 1 1 calc GR . . . .
H10U H 0.6391 0.7499 0.8996 0.090 Uiso 1 1 calc GR . . . .
C109 C 0.47960(18) 0.85114(7) 0.49773(6) 0.0490(6) Uani 1 1 d . . . . .
C110 C 0.4609(2) 0.83520(8) 0.46403(7) 0.0704(9) Uani 1 1 d . . . . .
H11A H 0.5081 0.8214 0.4564 0.106 Uiso 1 1 calc GR . . . .
H11B H 0.4493 0.8549 0.4488 0.106 Uiso 1 1 calc GR . . . .
H11C H 0.4134 0.8192 0.4655 0.106 Uiso 1 1 calc GR . . . .
C111 C 0.5540(3) 0.87666(13) 0.49461(11) 0.139(2) Uani 1 1 d . . . . .
H11D H 0.5656 0.8877 0.5157 0.208 Uiso 1 1 calc GR . . . .
H11E H 0.5419 0.8957 0.4787 0.208 Uiso 1 1 calc GR . . . .
H11F H 0.6015 0.8627 0.4874 0.208 Uiso 1 1 calc GR . . . .
C112 C 0.4044(3) 0.87308(12) 0.50866(9) 0.128(2) Uani 1 1 d . . . . .
H11G H 0.3568 0.8571 0.5098 0.193 Uiso 1 1 calc GR . . . .
H11H H 0.3938 0.8925 0.4930 0.193 Uiso 1 1 calc GR . . . .
H11I H 0.4147 0.8836 0.5301 0.193 Uiso 1 1 calc GR . . . .
C113 C 0.5274(2) 0.50252(7) 0.57106(8) 0.0730(10) Uani 1 1 d . . . . .
C114 C 0.5167(3) 0.47458(8) 0.59828(8) 0.0772(10) Uani 1 1 d . . . . .
H11J H 0.5674 0.4728 0.6108 0.116 Uiso 1 1 calc GR . . . .
H11K H 0.5036 0.4509 0.5888 0.116 Uiso 1 1 calc GR . . . .
H11L H 0.4723 0.4822 0.6126 0.116 Uiso 1 1 calc GR . . . .
C115 C 0.5911(4) 0.49614(10) 0.54780(11) 0.133(2) Uani 1 1 d . . . . .
H11M H 0.5858 0.5134 0.5299 0.199 Uiso 1 1 calc GR . . . .
H11N H 0.5866 0.4714 0.5394 0.199 Uiso 1 1 calc GR . . . .
H11O H 0.6443 0.4993 0.5582 0.199 Uiso 1 1 calc GR . . . .
C116 C 0.4436(3) 0.49789(10) 0.55044(10) 0.1152(17) Uani 1 1 d . . . . .
H11P H 0.3978 0.5077 0.5629 0.173 Uiso 1 1 calc GR . . . .
H11Q H 0.4341 0.4721 0.5461 0.173 Uiso 1 1 calc GR . . . .
H11R H 0.4484 0.5110 0.5299 0.173 Uiso 1 1 calc GR . . . .
C118 C 0.25602(16) 0.74691(7) 0.51386(6) 0.0435(6) Uani 1 1 d . . . . .
H11S H 0.2177 0.7306 0.5254 0.052 Uiso 1 1 calc R . . . .
H11T H 0.3075 0.7336 0.5099 0.052 Uiso 1 1 calc R . . . .
C119 C 0.21915(15) 0.75905(8) 0.48191(6) 0.0478(6) Uani 1 1 d . . . . .
H11U H 0.1943 0.7380 0.4707 0.057 Uiso 1 1 calc R . . . .
H11V H 0.1758 0.7772 0.4860 0.057 Uiso 1 1 calc R . . . .
C121 C 0.2495(2) 0.78580(12) 0.43064(8) 0.0920(13) Uani 1 1 d . . . . .
H12A H 0.2942 0.7950 0.4172 0.138 Uiso 1 1 calc GR . . . .
H12B H 0.2088 0.8049 0.4338 0.138 Uiso 1 1 calc GR . . . .
H12C H 0.2241 0.7650 0.4199 0.138 Uiso 1 1 calc GR . . . .
C123 C 0.70626(16) 0.94857(6) 0.73353(6) 0.0441(6) Uani 1 1 d . . . . .
H12D H 0.7301 0.9322 0.7500 0.053 Uiso 1 1 calc R . . . .
H12E H 0.6536 0.9578 0.7418 0.053 Uiso 1 1 calc R . . . .
C124 C 0.76357(17) 0.97962(8) 0.72673(7) 0.0539(7) Uani 1 1 d . . . . .
H12F H 0.7708 0.9936 0.7470 0.065 Uiso 0.624(12) 1 calc R . P A 1
H12G H 0.8175 0.9695 0.7208 0.065 Uiso 0.624(12) 1 calc R . P A 1
H12H H 0.8071 0.9719 0.7116 0.065 Uiso 0.376(12) 1 calc R . P A 2
H12I H 0.7894 0.9880 0.7471 0.065 Uiso 0.376(12) 1 calc R . P A 2
C83 C 0.58172(17) 0.59109(7) 0.66429(7) 0.0504(7) Uani 1 1 d . . . . .
O90 O 0.72063(16) 0.57262(7) 0.72739(7) 0.0358(8) Uani 0.588(4) 1 d . . P B 1
H90 H 0.7267 0.5538 0.7163 0.054 Uiso 0.588(4) 1 calc GR . P B 1
O125 O 0.7397(4) 1.00306(14) 0.70276(12) 0.0468(13) Uani 0.624(12) 1 d . U P A 1
C84 C 0.6080(4) 0.58869(15) 0.69111(15) 0.0316(12) Uani 0.588(4) 1 d . . P B 1
C89 C 0.6346(3) 0.58447(13) 0.72578(10) 0.0346(10) Uani 0.588(4) 1 d . . P B 1
C91 C 0.5797(5) 0.5571(2) 0.7430(2) 0.0478(17) Uani 0.588(4) 1 d . . P B 1
H91A H 0.5849 0.5334 0.7325 0.072 Uiso 0.588(4) 1 calc GR . P B 1
H91B H 0.5228 0.5652 0.7417 0.072 Uiso 0.588(4) 1 calc GR . P B 1
H91C H 0.5960 0.5551 0.7658 0.072 Uiso 0.588(4) 1 calc GR . P B 1
C92 C 0.6340(4) 0.62152(13) 0.74364(11) 0.0478(14) Uani 0.588(4) 1 d . . P B 1
H92A H 0.6565 0.6185 0.7655 0.072 Uiso 0.588(4) 1 calc GR . P B 1
H92B H 0.5779 0.6305 0.7452 0.072 Uiso 0.588(4) 1 calc GR . P B 1
H92C H 0.6673 0.6390 0.7315 0.072 Uiso 0.588(4) 1 calc GR . P B 1
C126 C 0.7825(4) 0.99651(17) 0.67117(13) 0.0621(18) Uani 0.624(12) 1 d . U P A 1
H12J H 0.7626 1.0138 0.6550 0.093 Uiso 0.624(12) 1 calc GR . P A 1
H12K H 0.7714 0.9718 0.6638 0.093 Uiso 0.624(12) 1 calc GR . P A 1
H12L H 0.8413 0.9997 0.6741 0.093 Uiso 0.624(12) 1 calc GR . P A 1
O131 O 0.5697(3) 0.63773(13) 0.74466(12) 0.0545(15) Uani 0.412(4) 1 d . . P B 2
H131 H 0.5648 0.6525 0.7294 0.082 Uiso 0.412(4) 1 calc GR . P B 2
O134 O 0.7103(7) 1.0118(3) 0.7108(3) 0.068(3) Uani 0.376(12) 1 d . U P A 2
C129 C 0.5840(7) 0.6008(3) 0.6967(3) 0.058(3) Uani 0.412(4) 1 d . . P B 2
C130 C 0.6023(5) 0.6028(3) 0.7320(2) 0.0473(18) Uani 0.412(4) 1 d . . P B 2
C132 C 0.6947(4) 0.6041(2) 0.7393(2) 0.065(2) Uani 0.412(4) 1 d . . P B 2
H13A H 0.7189 0.6251 0.7285 0.098 Uiso 0.412(4) 1 calc GR . P B 2
H13B H 0.7206 0.5819 0.7312 0.098 Uiso 0.412(4) 1 calc GR . P B 2
H13C H 0.7033 0.6060 0.7627 0.098 Uiso 0.412(4) 1 calc GR . P B 2
C133 C 0.5574(7) 0.5701(4) 0.7505(4) 0.070(4) Uani 0.412(4) 1 d . . P B 2
H13D H 0.5604 0.5740 0.7739 0.104 Uiso 0.412(4) 1 calc GR . P B 2
H13E H 0.5843 0.5472 0.7450 0.104 Uiso 0.412(4) 1 calc GR . P B 2
H13F H 0.5001 0.5691 0.7438 0.104 Uiso 0.412(4) 1 calc GR . P B 2
C135 C 0.7511(9) 1.0268(6) 0.6828(3) 0.129(9) Uani 0.376(12) 1 d . U P A 2
H13G H 0.7686 1.0072 0.6685 0.193 Uiso 0.376(12) 1 calc GR . P A 2
H13H H 0.7988 1.0407 0.6899 0.193 Uiso 0.376(12) 1 calc GR . P A 2
H13I H 0.7134 1.0428 0.6711 0.193 Uiso 0.376(12) 1 calc GR . P A 2
O128 O 0.45568(14) 0.76769(5) 0.69146(4) 0.0570(5) Uani 1 1 d . . . . .
H12M H 0.4198 0.7720 0.6765 0.085 Uiso 1 1 d G . . . .
H12N H 0.4819 0.7875 0.6959 0.085 Uiso 1 1 d G . . . .
O127 O 0.29430(19) 0.80372(8) 0.72826(6) 0.0980(9) Uani 1 1 d . U . . .
H12O H 0.2591 0.7999 0.7129 0.147 Uiso 1 1 d G . . . .
H12P H 0.2711 0.8004 0.7469 0.147 Uiso 1 1 d G . . . .

loop_
_atom_site_aniso_label
_atom_site_aniso_U_11
_atom_site_aniso_U_22
_atom_site_aniso_U_33
_atom_site_aniso_U_23
_atom_site_aniso_U_13
_atom_site_aniso_U_12
O86 0.0402(9) 0.0390(9) 0.0311(9) -0.0019(6) 0.0044(7) -0.0077(7)
O117 0.0482(10) 0.0458(10) 0.0304(9) -0.0028(7) -0.0079(7) 0.0071(7)
O120 0.0454(11) 0.1068(16) 0.0368(10) 0.0160(10) -0.0061(8) 0.0120(10)
O122 0.0610(11) 0.0422(9) 0.0372(10) -0.0097(7) 0.0045(8) -0.0088(8)
N3 0.0410(11) 0.0307(10) 0.0313(10) -0.0050(7) -0.0040(8) -0.0044(8)
N6 0.0548(12) 0.0284(10) 0.0315(11) -0.0076(8) -0.0034(8) 0.0005(9)
N23 0.0516(12) 0.0437(11) 0.0271(11) 0.0006(8) 0.0021(8) -0.0135(9)
N26 0.0464(12) 0.0427(11) 0.0262(10) -0.0008(8) 0.0012(8) -0.0022(9)
N43 0.0434(11) 0.0297(9) 0.0208(9) 0.0029(7) -0.0031(7) 0.0054(8)
N46 0.0443(11) 0.0330(10) 0.0305(10) 0.0061(8) -0.0060(8) 0.0028(8)
N62 0.0453(12) 0.0405(11) 0.0282(10) -0.0062(8) -0.0020(8) 0.0089(9)
N68 0.0549(13) 0.0305(10) 0.0278(10) -0.0007(7) 0.0002(8) 0.0057(9)
C1 0.0353(12) 0.0323(12) 0.0379(13) -0.0042(9) -0.0016(9) -0.0005(9)
C2 0.0342(12) 0.0330(12) 0.0319(12) -0.0050(9) -0.0002(9) 0.0004(9)
C4 0.0371(12) 0.0303(11) 0.0351(13) -0.0042(9) -0.0017(9) -0.0004(9)
C5 0.0450(14) 0.0306(11) 0.0320(13) -0.0047(9) -0.0023(10) 0.0020(10)
C7 0.0471(14) 0.0310(12) 0.0331(13) -0.0030(9) 0.0013(10) 0.0078(10)
C8 0.0500(15) 0.0385(13) 0.0337(13) -0.0065(10) 0.0008(10) 0.0111(11)
C9 0.0573(16) 0.0436(14) 0.0308(13) 0.0017(10) 0.0008(11) 0.0152(12)
C10 0.0498(15) 0.0380(13) 0.0387(14) 0.0046(10) 0.0036(11) 0.0132(11)
C11 0.0487(14) 0.0333(12) 0.0360(14) 0.0002(9) 0.0025(10) 0.0083(10)
C12 0.0459(14) 0.0303(11) 0.0361(13) -0.0031(9) 0.0030(10) 0.0067(10)
C13 0.0443(14) 0.0325(12) 0.0333(13) -0.0030(9) 0.0025(10) 0.0042(10)
C14 0.0546(15) 0.0296(12) 0.0423(14) -0.0034(10) 0.0019(11) -0.0072(11)
C15 0.0511(14) 0.0327(12) 0.0332(13) -0.0062(9) -0.0001(10) -0.0089(10)
C16 0.0411(13) 0.0310(12) 0.0353(13) -0.0043(9) -0.0018(10) 0.0002(10)
C17 0.0387(13) 0.0340(12) 0.0338(13) -0.0013(9) -0.0016(9) -0.0035(9)
C18 0.0440(13) 0.0347(12) 0.0348(13) -0.0052(9) -0.0061(10) -0.0047(10)
C19 0.0443(14) 0.0396(13) 0.0326(13) -0.0030(10) -0.0043(10) -0.0018(10)
C20 0.0393(13) 0.0370(12) 0.0356(13) 0.0021(10) -0.0018(10) -0.0028(10)
C21 0.0436(14) 0.0429(13) 0.0289(13) -0.0026(10) 0.0003(9) -0.0024(10)
C22 0.0473(14) 0.0459(14) 0.0283(13) 0.0002(10) 0.0012(10) -0.0104(11)
C24 0.0533(15) 0.0558(15) 0.0216(12) 0.0021(10) 0.0016(10) -0.0151(12)
C25 0.0397(13) 0.0462(14) 0.0297(13) 0.0015(10) 0.0023(9) -0.0100(10)
C27 0.0350(12) 0.0455(13) 0.0241(12) -0.0010(9) -0.0011(9) 0.0063(10)
C28 0.0505(14) 0.0404(13) 0.0274(12) 0.0014(9) 0.0013(10) 0.0070(11)
C29 0.0560(15) 0.0410(13) 0.0275(13) -0.0064(10) -0.0012(10) 0.0031(11)
C30 0.0407(13) 0.0462(14) 0.0238(12) -0.0011(9) 0.0002(9) 0.0048(10)
C31 0.0375(13) 0.0521(14) 0.0240(12) 0.0037(10) 0.0023(9) -0.0013(11)
C32 0.0330(12) 0.0476(13) 0.0249(12) -0.0012(9) 0.0017(9) -0.0027(10)
C33 0.0434(14) 0.0526(15) 0.0270(13) 0.0012(10) 0.0027(9) -0.0125(11)
C34 0.0677(18) 0.0613(17) 0.0255(13) 0.0070(11) 0.0005(11) -0.0277(14)
C35 0.094(2) 0.0634(18) 0.0338(15) 0.0115(12) 0.0008(14) -0.0413(16)
C36 0.0760(19) 0.0571(16) 0.0271(13) 0.0031(11) 0.0023(12) -0.0355(14)
C37 0.0620(17) 0.0539(16) 0.0296(13) 0.0042(11) 0.0005(11) -0.0275(13)
C38 0.0676(18) 0.0504(15) 0.0323(14) 0.0044(11) 0.0013(11) -0.0220(13)
C39 0.0473(14) 0.0409(13) 0.0354(14) -0.0010(10) 0.0028(10) -0.0077(11)
C40 0.0446(14) 0.0449(14) 0.0323(13) -0.0037(10) 0.0020(10) -0.0036(11)
C41 0.0385(12) 0.0327(11) 0.0265(12) 0.0007(9) -0.0010(9) 0.0043(9)
C42 0.0377(12) 0.0321(11) 0.0264(12) 0.0031(8) 0.0007(9) 0.0057(9)
C44 0.0439(13) 0.0320(11) 0.0265(12) 0.0008(9) -0.0010(9) 0.0049(10)
C45 0.0520(14) 0.0299(12) 0.0307(13) 0.0047(9) -0.0043(10) 0.0074(10)
C47 0.0436(14) 0.0336(12) 0.0401(14) 0.0045(10) -0.0008(10) 0.0034(10)
C48 0.0435(14) 0.0422(14) 0.0428(15) 0.0145(11) -0.0046(11) 0.0016(11)
C49 0.0563(16) 0.0338(13) 0.0570(17) 0.0161(11) 0.0016(12) 0.0073(11)
C50 0.077(2) 0.0363(14) 0.0503(17) 0.0074(11) 0.0129(14) 0.0048(13)
C51 0.089(2) 0.0379(14) 0.0394(15) 0.0000(11) -0.0017(13) 0.0050(13)
C52 0.0712(18) 0.0346(13) 0.0363(14) 0.0043(10) -0.0055(12) 0.0052(12)
C53 0.0758(19) 0.0312(12) 0.0366(14) 0.0023(10) -0.0121(12) 0.0067(12)
C54 0.112(3) 0.0360(14) 0.0312(14) -0.0033(10) -0.0178(14) 0.0061(14)
C55 0.089(2) 0.0361(13) 0.0254(13) 0.0009(10) -0.0090(12) 0.0060(13)
C56 0.0519(14) 0.0325(12) 0.0243(12) 0.0033(9) -0.0017(10) 0.0075(10)
C57 0.0418(13) 0.0322(11) 0.0246(11) -0.0011(8) 0.0000(9) 0.0052(9)
C58 0.0474(14) 0.0369(12) 0.0253(12) 0.0023(9) -0.0028(9) 0.0035(10)
C59 0.0452(14) 0.0353(12) 0.0315(13) 0.0071(9) -0.0018(10) 0.0046(10)
C60 0.0471(14) 0.0313(12) 0.0328(13) 0.0025(9) -0.0025(10) 0.0025(10)
C61 0.0394(13) 0.0418(13) 0.0312(13) -0.0063(10) -0.0020(9) 0.0082(10)
C63 0.0374(13) 0.0426(13) 0.0293(12) -0.0029(10) 0.0022(9) 0.0027(10)
C64 0.0387(13) 0.0400(13) 0.0312(12) -0.0049(9) -0.0016(9) 0.0018(10)
C65 0.0326(12) 0.0478(14) 0.0305(13) -0.0021(10) -0.0024(9) 0.0079(10)
C66 0.0397(13) 0.0377(13) 0.0363(13) -0.0011(10) -0.0022(10) 0.0112(10)
C67 0.0576(15) 0.0320(12) 0.0271(12) -0.0007(9) 0.0034(10) 0.0098(11)
C69 0.0452(13) 0.0306(11) 0.0291(12) 0.0013(9) 0.0002(9) 0.0096(10)
C70 0.0488(14) 0.0370(13) 0.0274(12) -0.0006(9) 0.0027(10) 0.0039(10)
C71 0.0441(14) 0.0329(12) 0.0365(13) -0.0055(9) 0.0013(10) 0.0061(10)
C72 0.0513(14) 0.0353(12) 0.0289(12) -0.0058(9) -0.0006(10) 0.0057(10)
C73 0.0370(12) 0.0370(13) 0.0301(12) -0.0028(9) 0.0064(9) -0.0016(10)
C74 0.0360(12) 0.0335(12) 0.0359(13) -0.0003(9) 0.0015(9) 0.0012(10)
C75 0.0486(15) 0.0439(14) 0.0333(13) -0.0004(11) -0.0005(10) 0.0134(11)
C76 0.0533(15) 0.0406(14) 0.0320(13) -0.0063(10) -0.0046(10) 0.0129(11)
C77 0.0425(13) 0.0418(14) 0.0305(13) -0.0072(10) -0.0014(10) 0.0025(10)
C78 0.0446(14) 0.0429(14) 0.0256(12) -0.0051(10) 0.0008(9) -0.0007(10)
C79 0.0666(17) 0.0332(12) 0.0295(13) -0.0043(10) -0.0020(11) 0.0078(11)
C80 0.0682(17) 0.0316(12) 0.0300(13) -0.0046(10) -0.0003(11) 0.0056(11)
C81 0.0449(13) 0.0276(11) 0.0321(13) 0.0018(9) -0.0001(10) 0.0042(9)
C82 0.0436(13) 0.0273(11) 0.0315(13) 0.0002(9) -0.0011(9) 0.0033(9)
C85 0.0425(13) 0.0341(12) 0.0309(12) -0.0062(9) 0.0078(9) -0.0081(10)
C87 0.0493(15) 0.0379(14) 0.0619(17) -0.0059(12) 0.0098(12) -0.0069(11)
C88 0.0683(19) 0.0586(17) 0.0313(14) -0.0146(11) 0.0093(12) -0.0170(14)
C93 0.0570(16) 0.0436(14) 0.0296(13) -0.0031(10) 0.0010(10) -0.0064(11)
C94 0.085(2) 0.0583(18) 0.0447(17) -0.0054(13) 0.0025(14) 0.0149(16)
C95 0.075(2) 0.0650(18) 0.0315(14) -0.0046(12) -0.0028(12) -0.0153(15)
C96 0.0663(18) 0.0496(15) 0.0352(14) -0.0021(11) 0.0065(12) -0.0063(13)
C97 0.0568(16) 0.0461(15) 0.0457(15) 0.0079(11) 0.0069(12) 0.0106(12)
C98 0.091(2) 0.0459(16) 0.0547(18) 0.0116(13) 0.0066(15) -0.0086(15)
C99 0.075(2) 0.069(2) 0.064(2) 0.0190(15) 0.0226(16) 0.0167(16)
C100 0.077(2) 0.0516(16) 0.0486(17) 0.0120(13) -0.0027(14) 0.0106(14)
C101 0.0554(16) 0.0408(13) 0.0353(14) -0.0007(10) -0.0006(11) -0.0062(11)
C102 0.0739(19) 0.0408(14) 0.0434(15) -0.0044(11) -0.0027(13) -0.0031(13)
C103 0.0679(19) 0.0455(15) 0.0566(17) -0.0031(12) 0.0052(14) -0.0151(13)
C104 0.074(2) 0.0524(17) 0.0524(17) 0.0039(13) -0.0057(14) 0.0003(14)
C105 0.0497(15) 0.0523(15) 0.0268(13) -0.0007(10) -0.0046(10) 0.0028(11)
C106 0.0685(19) 0.0747(19) 0.0246(13) -0.0012(12) 0.0012(12) 0.0091(15)
C107 0.114(3) 0.066(2) 0.0331(16) -0.0056(13) -0.0066(15) -0.0133(18)
C108 0.0620(18) 0.080(2) 0.0382(15) -0.0021(13) -0.0160(13) 0.0011(15)
C109 0.0695(18) 0.0401(14) 0.0372(14) 0.0097(10) -0.0149(12) 0.0000(12)
C110 0.112(3) 0.0572(18) 0.0419(17) 0.0131(13) -0.0112(16) 0.0103(17)
C111 0.193(5) 0.116(3) 0.109(3) 0.085(3) -0.087(3) -0.094(3)
C112 0.208(5) 0.110(3) 0.067(3) 0.027(2) -0.004(3) 0.106(4)
C113 0.124(3) 0.0329(14) 0.062(2) 0.0016(13) 0.0252(19) 0.0029(16)
C114 0.128(3) 0.0384(16) 0.065(2) 0.0048(14) 0.0101(19) -0.0052(17)
C115 0.252(6) 0.048(2) 0.099(3) -0.012(2) 0.085(4) -0.010(3)
C116 0.199(5) 0.056(2) 0.091(3) -0.0037(19) -0.052(3) -0.010(3)
C118 0.0449(14) 0.0512(15) 0.0343(13) -0.0090(10) -0.0057(10) 0.0064(11)
C119 0.0384(14) 0.0645(17) 0.0405(15) -0.0085(12) -0.0077(11) 0.0118(12)
C121 0.063(2) 0.156(4) 0.056(2) 0.040(2) -0.0099(16) 0.023(2)
C123 0.0532(15) 0.0379(13) 0.0412(14) -0.0120(10) 0.0018(11) 0.0013(11)
C124 0.0521(16) 0.0543(17) 0.0553(18) -0.0172(13) 0.0003(13) 0.0004(13)
C83 0.0525(16) 0.0463(15) 0.0523(18) 0.0250(12) -0.0132(13) -0.0126(12)
O90 0.0431(16) 0.0324(17) 0.0319(16) 0.0016(11) -0.0073(11) 0.0014(12)
O125 0.058(3) 0.037(2) 0.045(3) 0.0034(17) -0.0024(19) -0.0072(18)
C84 0.040(4) 0.024(3) 0.030(3) 0.010(2) -0.009(2) -0.004(2)
C89 0.048(3) 0.029(2) 0.026(2) 0.0041(17) -0.0087(18) -0.002(2)
C91 0.038(4) 0.066(4) 0.039(3) 0.018(3) 0.001(3) 0.000(3)
C92 0.071(4) 0.035(3) 0.037(3) -0.003(2) -0.008(2) 0.004(3)
C126 0.075(4) 0.062(4) 0.049(3) 0.008(2) 0.008(2) -0.005(3)
O131 0.048(3) 0.063(3) 0.053(3) 0.021(2) -0.007(2) 0.000(2)
O134 0.068(6) 0.053(5) 0.082(5) -0.011(4) 0.016(4) -0.006(4)
C129 0.047(6) 0.043(6) 0.083(8) 0.026(5) -0.001(5) 0.003(4)
C130 0.049(5) 0.047(5) 0.046(5) 0.019(4) -0.005(3) 0.003(4)
C132 0.037(4) 0.077(6) 0.082(6) 0.032(4) 0.000(4) 0.010(4)
C133 0.033(6) 0.102(11) 0.074(9) 0.061(8) -0.003(5) -0.009(5)
C135 0.089(9) 0.19(2) 0.108(8) 0.031(10) 0.002(7) -0.067(11)
O128 0.0894(16) 0.0404(10) 0.0412(11) 0.0046(8) -0.0151(9) -0.0098(10)
O127 0.135(2) 0.0883(17) 0.0706(16) -0.0246(14) 0.0037(15) -0.0507(17)

loop_
_atom_type_symbol
_atom_type_description
_atom_type_scat_dispersion_real
_atom_type_scat_dispersion_imag
_atom_type_scat_source
C C 0.0033 0.0016 'International Tables Vol C Tables 4.2.6.8 and 6.1.1.4'
H H 0.0000 0.0000 'International Tables Vol C Tables 4.2.6.8 and 6.1.1.4'
N N 0.0061 0.0033 'International Tables Vol C Tables 4.2.6.8 and 6.1.1.4'
O O 0.0106 0.0060 'International Tables Vol C Tables 4.2.6.8 and 6.1.1.4'

loop_
_geom_angle_atom_site_label_1
_geom_angle_atom_site_label_2
_geom_angle_atom_site_label_3
_geom_angle
C85 O86 H86 109.5
C65 O117 C118 118.19(18)
C119 O120 C121 111.7(2)
C71 O122 C123 117.97(18)
C2 N3 H3 125.8
C4 N3 H3 125.8
C4 N3 C2 108.41(17)
C5 N6 H6 126.0
C7 N6 H6 126.0
C7 N6 C5 108.10(18)
C22 N23 H23 126.1
C22 N23 C24 107.84(19)
C24 N23 H23 126.1
C25 N26 H26 126.1
C25 N26 C27 107.89(18)
C27 N26 H26 126.1
C42 N43 H43 125.8
C42 N43 C44 108.44(17)
C44 N43 H43 125.8
C45 N46 H46 125.9
C47 N46 H46 125.9
C47 N46 C45 108.12(18)
C61 N62 C63 116.35(19)
C69 N68 C67 115.33(19)
C2 C1 C74 123.0(2)
C20 C1 C2 116.9(2)
C20 C1 C74 120.0(2)
N3 C2 C1 130.10(19)
N3 C2 C17 108.68(19)
C1 C2 C17 121.2(2)
N3 C4 C5 131.5(2)
N3 C4 C16 109.99(19)
C5 C4 C16 118.5(2)
N6 C5 C4 130.0(2)
N6 C5 C13 109.99(19)
C4 C5 C13 120.00(19)
N6 C7 C8 129.3(2)
N6 C7 C12 109.74(19)
C8 C7 C12 120.9(2)
C7 C8 C75 121.8(2)
C9 C8 C7 116.9(2)
C9 C8 C75 121.3(2)
C8 C9 H9 118.2
C8 C9 C10 123.6(2)
C10 C9 H9 118.2
C9 C10 C97 119.7(2)
C11 C10 C9 118.0(2)
C11 C10 C97 122.4(2)
C10 C11 H11 119.7
C12 C11 C10 120.6(2)
C12 C11 H11 119.7
C7 C12 C13 106.2(2)
C11 C12 C7 120.0(2)
C11 C12 C13 133.8(2)
C5 C13 C12 105.96(19)
C5 C13 C14 121.0(2)
C14 C13 C12 133.1(2)
C13 C14 H14 120.4
C15 C14 C13 119.2(2)
C15 C14 H14 120.4
C14 C15 H15 119.9
C14 C15 C16 120.3(2)
C16 C15 H15 119.9
C4 C16 C17 105.53(19)
C15 C16 C4 121.0(2)
C15 C16 C17 133.5(2)
C2 C17 C16 107.35(19)
C18 C17 C2 119.6(2)
C18 C17 C16 132.8(2)
C17 C18 H18 119.9
C19 C18 C17 120.2(2)
C19 C18 H18 119.9
C18 C19 C93 119.5(2)
C20 C19 C18 118.1(2)
C20 C19 C93 122.3(2)
C1 C20 H20 118.0
C19 C20 C1 123.9(2)
C19 C20 H20 118.0
C22 C21 C40 117.2(2)
C22 C21 C78 116.9(2)
C40 C21 C78 125.7(2)
N23 C22 C21 128.4(2)
N23 C22 C37 109.9(2)
C21 C22 C37 121.7(2)
N23 C24 C25 129.0(2)
C36 C24 N23 110.3(2)
C36 C24 C25 120.6(2)
N26 C25 C24 129.9(2)
N26 C25 C33 110.9(2)
C24 C25 C33 119.2(2)
N26 C27 C28 128.2(2)
N26 C27 C32 109.6(2)
C28 C27 C32 122.1(2)
C27 C28 C29 117.8(2)
C27 C28 C79 117.2(2)
C29 C28 C79 124.7(2)
C28 C29 H29 119.1
C30 C29 C28 121.8(2)
C30 C29 H29 119.1
C29 C30 C31 119.0(2)
C29 C30 C105 121.7(2)
C31 C30 C105 119.3(2)
C30 C31 H31 119.5
C32 C31 C30 121.0(2)
C32 C31 H31 119.5
C27 C32 C33 106.38(19)
C31 C32 C27 118.3(2)
C31 C32 C33 135.2(2)
C25 C33 C32 105.2(2)
C34 C33 C25 120.5(2)
C34 C33 C32 134.3(2)
C33 C34 H34 119.9
C35 C34 C33 120.3(2)
C35 C34 H34 119.9
C34 C35 H35 120.1
C34 C35 C36 119.8(2)
C36 C35 H35 120.1
C24 C36 C35 119.6(2)
C24 C36 C37 106.5(2)
C35 C36 C37 133.8(2)
C22 C37 C36 105.4(2)
C38 C37 C22 119.2(2)
C38 C37 C36 135.4(2)
C37 C38 H38 119.5
C37 C38 C39 120.9(2)
C39 C38 H38 119.5
C38 C39 C101 119.1(2)
C40 C39 C38 118.5(2)
C40 C39 C101 122.3(2)
C21 C40 C39 122.5(2)
C21 C40 H40 118.7
C39 C40 H40 118.7
C42 C41 C60 117.27(19)
C42 C41 C82 121.88(19)
C60 C41 C82 120.8(2)
N43 C42 C41 129.77(19)
N43 C42 C57 109.08(18)
C41 C42 C57 121.12(19)
N43 C44 C45 130.9(2)
N43 C44 C56 109.89(18)
C45 C44 C56 119.2(2)
N46 C45 C44 131.4(2)
N46 C45 C53 109.36(19)
C44 C45 C53 119.3(2)
N46 C47 C48 130.2(2)
N46 C47 C52 109.35(19)
C52 C47 C48 120.4(2)
C47 C48 C83 123.3(2)
C49 C48 C47 116.4(2)
C49 C48 C83 120.3(2)
C48 C49 H49 117.9
C48 C49 C50 124.3(2)
C50 C49 H49 117.9
C49 C50 C113 122.4(2)
C51 C50 C49 117.8(2)
C51 C50 C113 119.8(3)
C50 C51 H51 119.9
C50 C51 C52 120.1(2)
C52 C51 H51 119.9
C47 C52 C53 106.5(2)
C51 C52 C47 120.9(2)
C51 C52 C53 132.6(2)
C45 C53 C52 106.7(2)
C45 C53 C54 121.1(2)
C54 C53 C52 132.2(2)
C53 C54 H54 120.2
C55 C54 C53 119.5(2)
C55 C54 H54 120.2
C54 C55 H55 120.1
C54 C55 C56 119.8(2)
C56 C55 H55 120.1
C44 C56 C55 121.1(2)
C44 C56 C57 105.81(18)
C55 C56 C57 133.11(19)
C42 C57 C56 106.78(18)
C58 C57 C42 119.82(19)
C58 C57 C56 133.41(19)
C57 C58 H58 119.7
C59 C58 C57 120.6(2)
C59 C58 H58 119.7
C58 C59 C60 118.22(19)
C58 C59 C109 123.3(2)
C60 C59 C109 118.5(2)
C41 C60 C59 123.0(2)
C41 C60 H60 118.5
C59 C60 H60 118.5
N62 C61 C66 123.5(2)
N62 C61 C76 116.5(2)
C66 C61 C76 120.0(2)
N62 C63 C64 123.8(2)
N62 C63 C77 116.6(2)
C64 C63 C77 119.7(2)
C63 C64 H64 120.7
C65 C64 C63 118.5(2)
C65 C64 H64 120.7
O117 C65 C64 125.0(2)
O117 C65 C66 116.4(2)
C64 C65 C66 118.6(2)
C61 C66 H66 120.4
C65 C66 C61 119.2(2)
C65 C66 H66 120.4
N68 C67 C72 124.2(2)
N68 C67 C80 115.8(2)
C72 C67 C80 120.0(2)
N68 C69 C70 124.0(2)
N68 C69 C81 116.5(2)
C70 C69 C81 119.4(2)
C69 C70 H70 120.5
C69 C70 C71 119.0(2)
C71 C70 H70 120.5
O122 C71 C70 115.8(2)
O122 C71 C72 125.6(2)
C72 C71 C70 118.5(2)
C67 C72 H72 120.5
C71 C72 C67 118.9(2)
C71 C72 H72 120.5
C74 C73 C85 179.2(3)
C73 C74 C1 175.1(2)
C76 C75 C8 175.4(3)
C75 C76 C61 175.3(3)
C78 C77 C63 175.0(3)
C77 C78 C21 168.5(2)
C80 C79 C28 169.4(2)
C79 C80 C67 177.6(3)
C82 C81 C69 175.7(2)
C81 C82 C41 176.5(2)
O86 C85 C73 109.55(17)
O86 C85 C87 105.59(18)
O86 C85 C88 109.57(19)
C73 C85 C87 109.8(2)
C73 C85 C88 110.01(19)
C87 C85 C88 112.2(2)
C85 C87 H87A 109.5
C85 C87 H87B 109.5
C85 C87 H87C 109.5
H87A C87 H87B 109.5
H87A C87 H87C 109.5
H87B C87 H87C 109.5
C85 C88 H88A 109.5
C85 C88 H88B 109.5
C85 C88 H88C 109.5
H88A C88 H88B 109.5
H88A C88 H88C 109.5
H88B C88 H88C 109.5
C94 C93 C19 107.7(2)
C95 C93 C19 110.7(2)
C95 C93 C94 110.0(2)
C96 C93 C19 112.55(19)
C96 C93 C94 108.9(2)
C96 C93 C95 107.1(2)
C93 C94 H94A 109.5
C93 C94 H94B 109.5
C93 C94 H94C 109.5
H94A C94 H94B 109.5
H94A C94 H94C 109.5
H94B C94 H94C 109.5
C93 C95 H95A 109.5
C93 C95 H95B 109.5
C93 C95 H95C 109.5
H95A C95 H95B 109.5
H95A C95 H95C 109.5
H95B C95 H95C 109.5
C93 C96 H96A 109.5
C93 C96 H96B 109.5
C93 C96 H96C 109.5
H96A C96 H96B 109.5
H96A C96 H96C 109.5
H96B C96 H96C 109.5
C10 C97 C99 108.2(2)
C10 C97 C100 110.0(2)
C98 C97 C10 112.5(2)
C98 C97 C99 108.6(3)
C98 C97 C100 108.4(2)
C100 C97 C99 109.2(2)
C97 C98 H98A 109.5
C97 C98 H98B 109.5
C97 C98 H98C 109.5
H98A C98 H98B 109.5
H98A C98 H98C 109.5
H98B C98 H98C 109.5
C97 C99 H99A 109.5
C97 C99 H99B 109.5
C97 C99 H99C 109.5
H99A C99 H99B 109.5
H99A C99 H99C 109.5
H99B C99 H99C 109.5
C97 C100 H10A 109.5
C97 C100 H10B 109.5
C97 C100 H10C 109.5
H10A C100 H10B 109.5
H10A C100 H10C 109.5
H10B C100 H10C 109.5
C39 C101 C103 108.8(2)
C39 C101 C104 109.0(2)
C102 C101 C39 112.4(2)
C102 C101 C103 108.9(2)
C102 C101 C104 108.6(2)
C103 C101 C104 109.0(2)
C101 C102 H10D 109.5
C101 C102 H10E 109.5
C101 C102 H10F 109.5
H10D C102 H10E 109.5
H10D C102 H10F 109.5
H10E C102 H10F 109.5
C101 C103 H10G 109.5
C101 C103 H10H 109.5
C101 C103 H10I 109.5
H10G C103 H10H 109.5
H10G C103 H10I 109.5
H10H C103 H10I 109.5
C101 C104 H10J 109.5
C101 C104 H10K 109.5
C101 C104 H10L 109.5
H10J C104 H10K 109.5
H10J C104 H10L 109.5
H10K C104 H10L 109.5
C106 C105 C30 109.0(2)
C107 C105 C30 112.0(2)
C107 C105 C106 108.8(2)
C107 C105 C108 109.5(2)
C108 C105 C30 108.9(2)
C108 C105 C106 108.4(2)
C105 C106 H10M 109.5
C105 C106 H10N 109.5
C105 C106 H10O 109.5
H10M C106 H10N 109.5
H10M C106 H10O 109.5
H10N C106 H10O 109.5
C105 C107 H10P 109.5
C105 C107 H10Q 109.5
C105 C107 H10R 109.5
H10P C107 H10Q 109.5
H10P C107 H10R 109.5
H10Q C107 H10R 109.5
C105 C108 H10S 109.5
C105 C108 H10T 109.5
C105 C108 H10U 109.5
H10S C108 H10T 109.5
H10S C108 H10U 109.5
H10T C108 H10U 109.5
C110 C109 C59 112.4(2)
C110 C109 C111 108.3(3)
C110 C109 C112 107.8(3)
C111 C109 C59 110.1(2)
C112 C109 C59 108.6(2)
C112 C109 C111 109.5(4)
C109 C110 H11A 109.5
C109 C110 H11B 109.5
C109 C110 H11C 109.5
H11A C110 H11B 109.5
H11A C110 H11C 109.5
H11B C110 H11C 109.5
C109 C111 H11D 109.5
C109 C111 H11E 109.5
C109 C111 H11F 109.5
H11D C111 H11E 109.5
H11D C111 H11F 109.5
H11E C111 H11F 109.5
C109 C112 H11G 109.5
C109 C112 H11H 109.5
C109 C112 H11I 109.5
H11G C112 H11H 109.5
H11G C112 H11I 109.5
H11H C112 H11I 109.5
C50 C113 C116 108.6(3)
C114 C113 C50 111.9(3)
C114 C113 C116 102.5(3)
C115 C113 C50 111.1(3)
C115 C113 C114 117.5(3)
C115 C113 C116 104.3(4)
C113 C114 H11J 109.5
C113 C114 H11K 109.5
C113 C114 H11L 109.5
H11J C114 H11K 109.5
H11J C114 H11L 109.5
H11K C114 H11L 109.5
C113 C115 H11M 109.5
C113 C115 H11N 109.5
C113 C115 H11O 109.5
H11M C115 H11N 109.5
H11M C115 H11O 109.5
H11N C115 H11O 109.5
C113 C116 H11P 109.5
C113 C116 H11Q 109.5
C113 C116 H11R 109.5
H11P C116 H11Q 109.5
H11P C116 H11R 109.5
H11Q C116 H11R 109.5
O117 C118 H11S 110.1
O117 C118 H11T 110.1
O117 C118 C119 108.1(2)
H11S C118 H11T 108.4
C119 C118 H11S 110.1
C119 C118 H11T 110.1
O120 C119 C118 109.7(2)
O120 C119 H11U 109.7
O120 C119 H11V 109.7
C118 C119 H11U 109.7
C118 C119 H11V 109.7
H11U C119 H11V 108.2
O120 C121 H12A 109.5
O120 C121 H12B 109.5
O120 C121 H12C 109.5
H12A C121 H12B 109.5
H12A C121 H12C 109.5
H12B C121 H12C 109.5
O122 C123 H12D 110.2
O122 C123 H12E 110.2
O122 C123 C124 107.4(2)
H12D C123 H12E 108.5
C124 C123 H12D 110.2
C124 C123 H12E 110.2
C123 C124 H12F 108.3
C123 C124 H12G 108.3
C123 C124 H12H 110.3
C123 C124 H12I 110.3
C123 C124 O134 107.3(4)
H12F C124 H12G 107.4
H12H C124 H12I 108.5
O125 C124 C123 115.9(3)
O125 C124 H12F 108.3
O125 C124 H12G 108.3
O134 C124 H12H 110.3
O134 C124 H12I 110.3
C84 C83 C48 166.4(4)
C129 C83 C48 165.2(5)
C89 O90 H90 109.5
C124 O125 C126 113.1(4)
C83 C84 C89 175.4(6)
O90 C89 C84 110.5(4)
O90 C89 C91 110.2(4)
O90 C89 C92 104.2(4)
C84 C89 C91 109.8(5)
C84 C89 C92 111.0(4)
C91 C89 C92 111.0(5)
C89 C91 H91A 109.5
C89 C91 H91B 109.5
C89 C91 H91C 109.5
H91A C91 H91B 109.5
H91A C91 H91C 109.5
H91B C91 H91C 109.5
C89 C92 H92A 109.5
C89 C92 H92B 109.5
C89 C92 H92C 109.5
H92A C92 H92B 109.5
H92A C92 H92C 109.5
H92B C92 H92C 109.5
O125 C126 H12J 109.5
O125 C126 H12K 109.5
O125 C126 H12L 109.5
H12J C126 H12K 109.5
H12J C126 H12L 109.5
H12K C126 H12L 109.5
C130 O131 H131 109.5
C135 O134 C124 111.0(9)
C83 C129 C130 164.3(8)
O131 C130 C129 108.2(6)
O131 C130 C132 105.0(8)
O131 C130 C133 108.8(7)
C129 C130 C132 112.9(8)
C129 C130 C133 109.4(9)
C132 C130 C133 112.4(7)
C130 C132 H13A 109.5
C130 C132 H13B 109.5
C130 C132 H13C 109.5
H13A C132 H13B 109.5
H13A C132 H13C 109.5
H13B C132 H13C 109.5
C130 C133 H13D 109.5
C130 C133 H13E 109.5
C130 C133 H13F 109.5
H13D C133 H13E 109.5
H13D C133 H13F 109.5
H13E C133 H13F 109.5
O134 C135 H13G 109.5
O134 C135 H13H 109.5
O134 C135 H13I 109.5
H13G C135 H13H 109.5
H13G C135 H13I 109.5
H13H C135 H13I 109.5
H12M O128 H12N 109.5
H12O O127 H12P 109.5

loop_
_geom_bond_atom_site_label_1
_geom_bond_atom_site_label_2
_geom_bond_distance
O86 H86 0.8200
O86 C85 1.450(3)
O117 C65 1.351(3)
O117 C118 1.439(3)
O120 C119 1.406(3)
O120 C121 1.419(3)
O122 C71 1.353(3)
O122 C123 1.441(3)
N3 H3 0.8600
N3 C2 1.385(3)
N3 C4 1.377(3)
N6 H6 0.8600
N6 C5 1.380(3)
N6 C7 1.375(3)
N23 H23 0.8600
N23 C22 1.372(3)
N23 C24 1.386(3)
N26 H26 0.8600
N26 C25 1.373(3)
N26 C27 1.373(3)
N43 H43 0.8600
N43 C42 1.373(3)
N43 C44 1.375(3)
N46 H46 0.8600
N46 C45 1.389(3)
N46 C47 1.383(3)
N62 C61 1.344(3)
N62 C63 1.354(3)
N68 C67 1.358(3)
N68 C69 1.356(3)
C1 C2 1.393(3)
C1 C20 1.391(3)
C1 C74 1.442(3)
C2 C17 1.407(3)
C4 C5 1.397(3)
C4 C16 1.409(3)
C5 C13 1.401(3)
C7 C8 1.404(3)
C7 C12 1.406(3)
C8 C9 1.396(3)
C8 C75 1.435(3)
C9 H9 0.9300
C9 C10 1.397(4)
C10 C11 1.395(3)
C10 C97 1.531(3)
C11 H11 0.9300
C11 C12 1.393(3)
C12 C13 1.452(3)
C13 C14 1.409(3)
C14 H14 0.9300
C14 C15 1.372(3)
C15 H15 0.9300
C15 C16 1.408(3)
C16 C17 1.444(3)
C17 C18 1.401(3)
C18 H18 0.9300
C18 C19 1.392(3)
C19 C20 1.390(3)
C19 C93 1.541(3)
C20 H20 0.9300
C21 C22 1.393(3)
C21 C40 1.394(3)
C21 C78 1.427(3)
C22 C37 1.418(3)
C24 C25 1.390(3)
C24 C36 1.385(3)
C25 C33 1.404(3)
C27 C28 1.389(3)
C27 C32 1.415(3)
C28 C29 1.403(3)
C28 C79 1.424(3)
C29 H29 0.9300
C29 C30 1.396(3)
C30 C31 1.400(3)
C30 C105 1.536(3)
C31 H31 0.9300
C31 C32 1.395(3)
C32 C33 1.452(3)
C33 C34 1.399(3)
C34 H34 0.9300
C34 C35 1.366(4)
C35 H35 0.9300
C35 C36 1.427(3)
C36 C37 1.458(3)
C37 C38 1.372(4)
C38 H38 0.9300
C38 C39 1.402(3)
C39 C40 1.399(3)
C39 C101 1.534(3)
C40 H40 0.9300
C41 C42 1.396(3)
C41 C60 1.398(3)
C41 C82 1.424(3)
C42 C57 1.409(3)
C44 C45 1.395(3)
C44 C56 1.404(3)
C45 C53 1.400(3)
C47 C48 1.408(3)
C47 C52 1.407(3)
C48 C49 1.397(4)
C48 C83 1.422(4)
C49 H49 0.9300
C49 C50 1.401(4)
C50 C51 1.388(4)
C50 C113 1.543(4)
C51 H51 0.9300
C51 C52 1.394(3)
C52 C53 1.443(3)
C53 C54 1.414(3)
C54 H54 0.9300
C54 C55 1.370(3)
C55 H55 0.9300
C55 C56 1.406(3)
C56 C57 1.441(3)
C57 C58 1.400(3)
C58 H58 0.9300
C58 C59 1.387(3)
C59 C60 1.409(3)
C59 C109 1.535(3)
C60 H60 0.9300
C61 C66 1.392(3)
C61 C76 1.443(3)
C63 C64 1.396(3)
C63 C77 1.430(3)
C64 H64 0.9300
C64 C65 1.383(3)
C65 C66 1.386(3)
C66 H66 0.9300
C67 C72 1.379(3)
C67 C80 1.439(3)
C69 C70 1.374(3)
C69 C81 1.440(3)
C70 H70 0.9300
C70 C71 1.391(3)
C71 C72 1.375(3)
C72 H72 0.9300
C73 C74 1.200(3)
C73 C85 1.471(3)
C75 C76 1.191(3)
C77 C78 1.205(3)
C79 C80 1.199(3)
C81 C82 1.199(3)
C85 C87 1.519(3)
C85 C88 1.524(3)
C87 H87A 0.9600
C87 H87B 0.9600
C87 H87C 0.9600
C88 H88A 0.9600
C88 H88B 0.9600
C88 H88C 0.9600
C93 C94 1.533(4)
C93 C95 1.529(4)
C93 C96 1.528(3)
C94 H94A 0.9600
C94 H94B 0.9600
C94 H94C 0.9600
C95 H95A 0.9600
C95 H95B 0.9600
C95 H95C 0.9600
C96 H96A 0.9600
C96 H96B 0.9600
C96 H96C 0.9600
C97 C98 1.521(4)
C97 C99 1.550(4)
C97 C100 1.533(4)
C98 H98A 0.9600
C98 H98B 0.9600
C98 H98C 0.9600
C99 H99A 0.9600
C99 H99B 0.9600
C99 H99C 0.9600
C100 H10A 0.9600
C100 H10B 0.9600
C100 H10C 0.9600
C101 C102 1.524(3)
C101 C103 1.540(4)
C101 C104 1.541(4)
C102 H10D 0.9600
C102 H10E 0.9600
C102 H10F 0.9600
C103 H10G 0.9600
C103 H10H 0.9600
C103 H10I 0.9600
C104 H10J 0.9600
C104 H10K 0.9600
C104 H10L 0.9600
C105 C106 1.531(4)
C105 C107 1.525(4)
C105 C108 1.526(4)
C106 H10M 0.9600
C106 H10N 0.9600
C106 H10O 0.9600
C107 H10P 0.9600
C107 H10Q 0.9600
C107 H10R 0.9600
C108 H10S 0.9600
C108 H10T 0.9600
C108 H10U 0.9600
C109 C110 1.509(4)
C109 C111 1.514(5)
C109 C112 1.511(5)
C110 H11A 0.9600
C110 H11B 0.9600
C110 H11C 0.9600
C111 H11D 0.9600
C111 H11E 0.9600
C111 H11F 0.9600
C112 H11G 0.9600
C112 H11H 0.9600
C112 H11I 0.9600
C113 C114 1.504(4)
C113 C115 1.408(5)
C113 C116 1.591(6)
C114 H11J 0.9600
C114 H11K 0.9600
C114 H11L 0.9600
C115 H11M 0.9600
C115 H11N 0.9600
C115 H11O 0.9600
C116 H11P 0.9600
C116 H11Q 0.9600
C116 H11R 0.9600
C118 H11S 0.9700
C118 H11T 0.9700
C118 C119 1.486(3)
C119 H11U 0.9700
C119 H11V 0.9700
C121 H12A 0.9600
C121 H12B 0.9600
C121 H12C 0.9600
C123 H12D 0.9700
C123 H12E 0.9700
C123 C124 1.478(4)
C124 H12F 0.9700
C124 H12G 0.9700
C124 H12H 0.9700
C124 H12I 0.9700
C124 O125 1.343(5)
C124 O134 1.580(11)
C83 C84 1.166(7)
C83 C129 1.355(13)
O90 H90 0.8200
O90 C89 1.447(6)
O125 C126 1.468(6)
C84 C89 1.473(7)
C89 C91 1.498(10)
C89 C92 1.522(6)
C91 H91A 0.9600
C91 H91B 0.9600
C91 H91C 0.9600
C92 H92A 0.9600
C92 H92B 0.9600
C92 H92C 0.9600
C126 H12J 0.9600
C126 H12K 0.9600
C126 H12L 0.9600
O131 H131 0.8200
O131 C130 1.459(11)
O134 C135 1.416(14)
C129 C130 1.461(15)
C130 C132 1.513(10)
C130 C133 1.574(15)
C132 H13A 0.9600
C132 H13B 0.9600
C132 H13C 0.9600
C133 H13D 0.9600
C133 H13E 0.9600
C133 H13F 0.9600
C135 H13G 0.9600
C135 H13H 0.9600
C135 H13I 0.9600
O128 H12M 0.8499
O128 H12N 0.8493
O127 H12O 0.8498
O127 H12P 0.8493

loop_
_platon_squeeze_void_nr
_platon_squeeze_void_average_x
_platon_squeeze_void_average_y
_platon_squeeze_void_average_z
_platon_squeeze_void_volume
_platon_squeeze_void_count_electrons
_platon_squeeze_void_content
1 0.000 0.000 0.000 1609 372 ' '
2 0.500 0.000 0.500 1609 371 ' '
3 0.500 0.500 0.000 1598 368 ' '
4 1.000 0.500 0.500 1597 368 ' '
